data_4084781
loop_
_publ_author_name
'Suna, Yuki'
'Ertem, Mehmed Z.'
'Wang, Wan-Hui'
'Kambayashi, Hide'
'Manaka, Yuichi'
'Muckerman, James T.'
'Fujita, Etsuko'
'Himeda, Yuichiro'

_publ_section_title
;
 Positional Effects of Hydroxy Groups on Catalytic Activity of
 Proton-Responsive Half-Sandwich Cp*Iridium(III) Complexes
;
_journal_issue 22
_journal_name_full Organometallics
_journal_page_first 6519
_journal_paper_doi 10.1021/om500832d
_journal_volume 33
_journal_year 2014
_chemical_formula_moiety 'C20 H25 Ir N2 O3, 2(H O4 S),1.5(H2 O)'
_chemical_formula_sum 'C20 H30 Ir N2 O12.5 S2'
_chemical_formula_weight 754.82
_chemical_name_systematic
; 
 ? 
;
_space_group_IT_number 2
_symmetry_cell_setting triclinic
_symmetry_space_group_name_Hall '-P 1'
_symmetry_space_group_name_H-M 'P -1'
_atom_sites_solution_hydrogens mixed
_atom_sites_solution_primary direct
_atom_sites_solution_secondary difmap
_audit_creation_method SHELXL-97
_cell_angle_alpha 106.0120(10)
_cell_angle_beta 98.1890(10)
_cell_angle_gamma 100.2180(10)
_cell_formula_units_Z 4
_cell_length_a 13.4731(7)
_cell_length_b 13.5878(7)
_cell_length_c 14.8653(8)
_cell_measurement_reflns_used 9643
_cell_measurement_temperature 183(2)
_cell_measurement_theta_max 28.51
_cell_measurement_theta_min 2.34
_cell_volume 2521.1(2)
_computing_cell_refinement 'Bruker SAINT'
_computing_data_collection 'Bruker APEX2'
_computing_data_reduction 'Bruker SAINT'
_computing_molecular_graphics 'Bruker SHELXTL'
_computing_publication_material 'Bruker SHELXTL'
_computing_structure_refinement 'SHELXL-97 (Sheldrick, 1997)'
_computing_structure_solution 'SHELXS-97 (Sheldrick, 1990)'
_diffrn_ambient_temperature 183(2)
_diffrn_detector_area_resol_mean 8.333
_diffrn_measured_fraction_theta_full 0.987
_diffrn_measured_fraction_theta_max 0.987
_diffrn_measurement_device_type 'Bruker APEX-II CCD'
_diffrn_measurement_method '\f and \w scans'
_diffrn_radiation_monochromator graphite
_diffrn_radiation_source 'rotating unit'
_diffrn_radiation_type MoK\a
_diffrn_radiation_wavelength 0.71073
_diffrn_reflns_av_R_equivalents 0.0175
_diffrn_reflns_av_sigmaI/netI 0.0208
_diffrn_reflns_limit_h_max 16
_diffrn_reflns_limit_h_min -16
_diffrn_reflns_limit_k_max 16
_diffrn_reflns_limit_k_min -16
_diffrn_reflns_limit_l_max 18
_diffrn_reflns_limit_l_min -18
_diffrn_reflns_number 21715
_diffrn_reflns_theta_full 26.00
_diffrn_reflns_theta_max 26.00
_diffrn_reflns_theta_min 1.46
_exptl_absorpt_coefficient_mu 5.531
_exptl_absorpt_correction_T_max 0.6134
_exptl_absorpt_correction_T_min 0.2933
_exptl_absorpt_correction_type multi-scan
_exptl_absorpt_process_details sadabs
_exptl_crystal_colour yellow
_exptl_crystal_density_diffrn 1.989
_exptl_crystal_density_method 'not measured'
_exptl_crystal_description rectangular
_exptl_crystal_F_000 1492
_exptl_crystal_size_max 0.30
_exptl_crystal_size_mid 0.20
_exptl_crystal_size_min 0.10
_refine_diff_density_max 1.259
_refine_diff_density_min -1.275
_refine_diff_density_rms 0.115
_refine_ls_extinction_method none
_refine_ls_goodness_of_fit_ref 1.045
_refine_ls_hydrogen_treatment mixed
_refine_ls_matrix_type full
_refine_ls_number_parameters 738
_refine_ls_number_reflns 9786
_refine_ls_number_restraints 31
_refine_ls_restrained_S_all 1.044
_refine_ls_R_factor_all 0.0238
_refine_ls_R_factor_gt 0.0226
_refine_ls_shift/su_max 0.045
_refine_ls_shift/su_mean 0.001
_refine_ls_structure_factor_coef Fsqd
_refine_ls_weighting_details 'calc w=1/[\s^2^(Fo^2^)+(0.0280P)^2^+6.4864P] where P=(Fo^2^+2Fc^2^)/3'
_refine_ls_weighting_scheme calc
_refine_ls_wR_factor_gt 0.0572
_refine_ls_wR_factor_ref 0.0584
_reflns_number_gt 9340
_reflns_number_total 9786
_reflns_threshold_expression >2sigma(I)
_cod_data_source_file om500832d_si_002.cif
_cod_data_source_block '[Cp*Ir(3DHBP)(OH2)]2(HSO4)4(H2O)2'
_cod_depositor_comments
;
The following automatic conversions were performed:

'_symmetry_cell_setting' value 'Triclinic' changed to 'triclinic'
according to
/home/saulius/struct/COD-crude-data--automatic-downloads/rss-feeds/ACS/lib/dictionaries/cif_core.dic
dictionary named 'cif_core.dic' version 2.4.2 from 2011-04-26.

Automatic conversion script
Id: cif_fix_values 2935 2014-11-11 08:27:57Z andrius 

 Adding full bibliography for 4084781--4084788.cif.

The following automatic conversions were performed:

'_atom_sites_solution_hydrogens' value 'geom and difmap' was changed
to 'mixed'.

Automatic conversion script
Id: cif_fix_values 6452 2018-10-05 10:23:21Z andrius 
;
_cod_database_code 4084781

loop_
_symmetry_equiv_pos_as_xyz
'x, y, z'
'-x, -y, -z'

loop_
_atom_site_label
_atom_site_type_symbol
_atom_site_fract_x
_atom_site_fract_y
_atom_site_fract_z
_atom_site_U_iso_or_equiv
_atom_site_adp_type
_atom_site_occupancy
_atom_site_symmetry_multiplicity
_atom_site_calc_flag
_atom_site_refinement_flags
C1 C 0.9608(3) 0.7627(3) 0.1402(3) 0.0263(7) Uani 1 1 d .
H1 H 0.9869 0.8293 0.1874 0.032 Uiso 1 1 calc R
C2 C 0.9244(3) 0.7588(3) 0.0475(3) 0.0294(8) Uani 1 1 d .
H2 H 0.9259 0.8215 0.0307 0.035 Uiso 1 1 calc R
C3 C 0.88604(19) 0.6624(2) -0.01967(18) 0.0271(8) Uani 1 1 d D
H3 H 0.8612 0.6579 -0.0841 0.032 Uiso 1 1 calc R
C4 C 0.88305(19) 0.5705(2) 0.00573(18) 0.0245(7) Uani 1 1 d .
C5 C 0.9214(2) 0.5774(3) 0.1015(2) 0.0183(6) Uani 1 1 d .
C6 C 0.9272(2) 0.4912(3) 0.1443(2) 0.0192(7) Uani 1 1 d .
C7 C 0.8995(3) 0.3820(3) 0.1011(2) 0.0272(8) Uani 1 1 d D
C8 C 0.9190(3) 0.3147(3) 0.1530(3) 0.0337(9) Uani 1 1 d .
H8 H 0.9031 0.2410 0.1221 0.040 Uiso 1 1 calc R
C9 C 0.9608(3) 0.3538(3) 0.2485(3) 0.0299(8) Uani 1 1 d .
H9 H 0.9738 0.3084 0.2850 0.036 Uiso 1 1 calc R
C10 C 0.9835(3) 0.4604(3) 0.2898(3) 0.0265(8) Uani 1 1 d .
H10 H 1.0103 0.4884 0.3567 0.032 Uiso 1 1 calc R
C11 C 1.1188(3) 0.8448(3) 0.3763(2) 0.0254(7) Uani 1 1 d .
C12 C 1.0900(3) 0.8023(3) 0.4492(2) 0.0243(7) Uani 1 1 d .
C13 C 1.1255(3) 0.7079(3) 0.4408(2) 0.0225(7) Uani 1 1 d .
C14 C 1.1786(3) 0.6918(3) 0.3621(2) 0.0235(7) Uani 1 1 d .
C15 C 1.1747(3) 0.7760(3) 0.3230(2) 0.0250(7) Uani 1 1 d .
C16 C 1.1046(4) 0.9485(3) 0.3666(3) 0.0389(10) Uani 1 1 d .
H16A H 1.0339 0.9545 0.3709 0.058 Uiso 1 1 calc R
H16B H 1.1176 0.9532 0.3045 0.058 Uiso 1 1 calc R
H16C H 1.1530 1.0055 0.4179 0.058 Uiso 1 1 calc R
C17 C 1.0328(3) 0.8496(3) 0.5223(3) 0.0339(9) Uani 1 1 d .
H17A H 0.9994 0.7953 0.5469 0.051 Uiso 1 1 calc R
H17B H 0.9804 0.8794 0.4931 0.051 Uiso 1 1 calc R
H17C H 1.0809 0.9054 0.5749 0.051 Uiso 1 1 calc R
C18 C 1.1191(3) 0.6467(3) 0.5109(3) 0.0307(8) Uani 1 1 d .
H18A H 1.1679 0.6864 0.5709 0.046 Uiso 1 1 calc R
H18B H 1.1363 0.5788 0.4844 0.046 Uiso 1 1 calc R
H18C H 1.0491 0.6349 0.5231 0.046 Uiso 1 1 calc R
C19 C 1.2337(3) 0.6051(3) 0.3308(3) 0.0321(8) Uani 1 1 d .
H19A H 1.2262 0.5840 0.2611 0.048 Uiso 1 1 calc R
H19B H 1.2039 0.5447 0.3499 0.048 Uiso 1 1 calc R
H19C H 1.3069 0.6302 0.3609 0.048 Uiso 1 1 calc R
C20 C 1.2264(3) 0.7950(4) 0.2446(3) 0.0374(9) Uani 1 1 d .
H20A H 1.2938 0.8435 0.2724 0.056 Uiso 1 1 calc R
H20B H 1.1836 0.8258 0.2059 0.056 Uiso 1 1 calc R
H20C H 1.2354 0.7282 0.2041 0.056 Uiso 1 1 calc R
C21 C 0.4715(3) 0.4523(3) 0.6692(3) 0.0315(8) Uani 1 1 d .
H21 H 0.4499 0.4856 0.6238 0.038 Uiso 1 1 calc R
C22 C 0.4520(3) 0.3446(3) 0.6416(3) 0.0356(9) Uani 1 1 d .
H22 H 0.4155 0.3036 0.5792 0.043 Uiso 1 1 calc R
C23 C 0.4864(3) 0.2983(3) 0.7063(3) 0.0339(9) Uani 1 1 d .
H23 H 0.4744 0.2238 0.6888 0.041 Uiso 1 1 calc R
C24 C 0.5388(3) 0.3589(3) 0.7976(3) 0.0269(8) Uani 1 1 d D
C25 C 0.5543(3) 0.4697(3) 0.8259(2) 0.0221(7) Uani 1 1 d .
C26 C 0.6016(3) 0.5495(3) 0.9210(2) 0.0215(7) Uani 1 1 d .
C27 C 0.6320(3) 0.5327(3) 1.0093(3) 0.0263(8) Uani 1 1 d D
C28 C 0.6697(3) 0.6185(3) 1.0915(3) 0.0285(8) Uani 1 1 d .
H28 H 0.6891 0.6075 1.1513 0.034 Uiso 1 1 calc R
C29 C 0.6791(3) 0.7193(3) 1.0864(3) 0.0301(8) Uani 1 1 d .
H29 H 0.7058 0.7783 1.1419 0.036 Uiso 1 1 calc R
C30 C 0.6488(3) 0.7324(3) 0.9987(3) 0.0272(8) Uani 1 1 d .
H30 H 0.6558 0.8017 0.9946 0.033 Uiso 1 1 calc R
C31 C 0.4490(3) 0.7758(3) 0.8426(2) 0.0232(7) Uani 1 1 d .
C32 C 0.3976(3) 0.6973(3) 0.7541(3) 0.0235(7) Uani 1 1 d .
C33 C 0.4547(3) 0.7130(3) 0.6814(2) 0.0239(7) Uani 1 1 d .
C34 C 0.5392(3) 0.8009(3) 0.7261(2) 0.0231(7) Uani 1 1 d .
C35 C 0.5380(3) 0.8389(3) 0.8257(2) 0.0227(7) Uani 1 1 d .
C36 C 0.4123(3) 0.7942(3) 0.9346(3) 0.0344(9) Uani 1 1 d .
H36A H 0.3747 0.8504 0.9418 0.052 Uiso 1 1 calc R
H36B H 0.4715 0.8147 0.9878 0.052 Uiso 1 1 calc R
H36C H 0.3666 0.7294 0.9346 0.052 Uiso 1 1 calc R
C37 C 0.3000(3) 0.6176(3) 0.7391(3) 0.0362(9) Uani 1 1 d .
H37A H 0.2971 0.5972 0.7971 0.054 Uiso 1 1 calc R
H37B H 0.2978 0.5556 0.6855 0.054 Uiso 1 1 calc R
H37C H 0.2411 0.6478 0.7248 0.054 Uiso 1 1 calc R
C38 C 0.4239(3) 0.6575(3) 0.5758(3) 0.0365(9) Uani 1 1 d .
H38A H 0.3946 0.7030 0.5437 0.055 Uiso 1 1 calc R
H38B H 0.3724 0.5922 0.5639 0.055 Uiso 1 1 calc R
H38C H 0.4846 0.6412 0.5509 0.055 Uiso 1 1 calc R
C39 C 0.6171(3) 0.8453(3) 0.6774(3) 0.0321(8) Uani 1 1 d .
H39A H 0.6326 0.7880 0.6289 0.048 Uiso 1 1 calc R
H39B H 0.6803 0.8842 0.7246 0.048 Uiso 1 1 calc R
H39C H 0.5898 0.8929 0.6468 0.048 Uiso 1 1 calc R
C40 C 0.6093(3) 0.9356(3) 0.8963(3) 0.0331(9) Uani 1 1 d .
H40A H 0.6808 0.9303 0.8955 0.050 Uiso 1 1 calc R
H40B H 0.5959 0.9417 0.9605 0.050 Uiso 1 1 calc R
H40C H 0.5979 0.9978 0.8790 0.050 Uiso 1 1 calc R
Ir1 Ir 1.021289(9) 0.687580(9) 0.307112(8) 0.01714(4) Uani 1 1 d .
Ir2 Ir 0.549979(9) 0.675968(9) 0.792302(8) 0.01632(4) Uani 1 1 d .
N1 N 0.9606(2) 0.6758(2) 0.1658(2) 0.0201(6) Uani 1 1 d .
N2 N 0.9693(2) 0.5271(2) 0.2399(2) 0.0193(6) Uani 1 1 d .
N3 N 0.5203(2) 0.5130(2) 0.7583(2) 0.0230(6) Uani 1 1 d .
N4 N 0.6098(2) 0.6509(2) 0.9192(2) 0.0197(6) Uani 1 1 d .
O1 O 0.8611(2) 0.6780(2) 0.31625(18) 0.0282(6) Uani 1 1 d D
O2 O 0.8429(3) 0.4808(2) -0.06612(19) 0.0458(8) Uani 1 1 d D
O3 O 0.8549(3) 0.3394(2) 0.0075(2) 0.0487(9) Uani 1 1 d D
O4 O 0.6972(2) 0.6526(2) 0.75953(19) 0.0271(5) Uani 1 1 d D
O5 O 0.5774(3) 0.3112(2) 0.8586(2) 0.0404(7) Uani 1 1 d D
O6 O 0.6244(3) 0.4385(2) 1.0236(2) 0.0472(8) Uani 1 1 d D
O7 O 0.8084(3) 0.0610(3) 0.1070(2) 0.0585(10) Uani 1 1 d .
O8 O 0.8204(4) -0.0297(3) 0.2213(3) 0.0710(12) Uani 1 1 d .
O9 O 0.6546(3) -0.0279(3) 0.1409(2) 0.0553(9) Uani 1 1 d .
O10 O 0.7621(3) 0.1318(2) 0.2558(3) 0.0535(9) Uani 1 1 d D
O11 O 0.1764(3) 0.1638(3) 0.1409(2) 0.0496(8) Uani 1 1 d .
O12 O 0.1129(3) -0.0058(2) 0.1570(2) 0.0489(8) Uani 1 1 d .
O13 O 0.0788(3) 0.1473(3) 0.2623(2) 0.0545(9) Uani 1 1 d .
O14 O 0.0005(3) 0.0896(3) 0.0944(3) 0.0628(10) Uani 1 1 d D
H140 H -0.0517(13) 0.063(6) 0.110(3) 0.094 Uiso 1 1 d D
O15 O 0.8715(3) 0.6161(3) 0.5824(3) 0.0633(10) Uani 1 1 d .
O16 O 0.7669(3) 0.6034(3) 0.4356(2) 0.0581(10) Uani 1 1 d .
O17 O 0.6893(2) 0.6070(2) 0.5704(2) 0.0410(7) Uani 1 1 d .
O18 O 0.8019(3) 0.7635(2) 0.5625(3) 0.0504(8) Uani 1 1 d D
O19 O 0.6789(4) -0.0331(4) 0.4545(3) 0.0845(14) Uani 1 1 d .
O20 O 0.6671(4) 0.1073(4) 0.3888(3) 0.0922(17) Uani 1 1 d .
O21 O 0.6113(3) 0.1118(3) 0.5321(3) 0.0717(13) Uani 1 1 d .
O22 O 0.5183(3) -0.0186(3) 0.3862(2) 0.0477(8) Uani 1 1 d D
H220 H 0.477(2) -0.048(4) 0.413(3) 0.072 Uiso 1 1 d D
O16S O 0.2005(2) 0.8578(2) 0.0436(2) 0.0360(6) Uani 1 1 d D
O17S O 0.5125(2) 0.1157(2) 0.8069(2) 0.0359(6) Uani 1 1 d D
O18S O 0.8132(4) 0.8617(4) 0.3485(4) 0.0758(13) Uani 1 1 d D
S1 S 0.75953(8) 0.02819(8) 0.17792(7) 0.0324(2) Uani 1 1 d D
S2 S 0.09777(7) 0.09861(7) 0.16904(7) 0.0300(2) Uani 1 1 d D
S3 S 0.78163(7) 0.64247(8) 0.53717(6) 0.02693(19) Uani 1 1 d D
S4 S 0.62242(9) 0.03669(10) 0.43564(8) 0.0450(3) Uani 1 1 d D
H161 H 0.216(4) 0.886(3) 0.003(3) 0.050 Uiso 1 1 d D
H162 H 0.173(4) 0.900(3) 0.077(3) 0.050 Uiso 1 1 d D
H171 H 0.457(2) 0.090(4) 0.817(4) 0.050 Uiso 1 1 d D
H172 H 0.513(5) 0.079(5) 0.752(3) 0.15(4) Uiso 1 1 d D
H181 H 0.831(9) 0.889(10) 0.309(7) 0.221 Uiso 1 1 d D
H182 H 0.758(5) 0.877(10) 0.356(9) 0.221 Uiso 1 1 d D
H1O H 0.850(10) 0.650(8) 0.357(6) 0.221 Uiso 1 1 d D
H2O H 0.816(9) 0.429(3) -0.053(3) 0.221 Uiso 1 1 d D
H3O H 0.840(9) 0.2749(9) -0.014(3) 0.221 Uiso 1 1 d D
H4O H 0.692(10) 0.638(9) 0.7015(13) 0.221 Uiso 1 1 d D
H5O H 0.553(7) 0.247(2) 0.846(5) 0.221 Uiso 1 1 d D
H6O H 0.644(9) 0.394(4) 0.985(5) 0.221 Uiso 1 1 d D
H100 H 0.729(8) 0.122(3) 0.297(5) 0.221 Uiso 1 1 d D
H180 H 0.835(9) 0.795(2) 0.617(3) 0.221 Uiso 1 1 d D
H1P H 0.838(9) 0.731(6) 0.331(8) 0.221 Uiso 1 1 d D
H4P H 0.731(9) 0.713(3) 0.782(7) 0.221 Uiso 1 1 d D

loop_
_atom_site_aniso_label
_atom_site_aniso_U_11
_atom_site_aniso_U_22
_atom_site_aniso_U_33
_atom_site_aniso_U_23
_atom_site_aniso_U_13
_atom_site_aniso_U_12
C1 0.034(2) 0.0200(17) 0.0254(18) 0.0086(14) 0.0055(15) 0.0051(15)
C2 0.033(2) 0.0291(19) 0.0312(19) 0.0165(16) 0.0068(16) 0.0084(16)
C3 0.0259(18) 0.037(2) 0.0216(17) 0.0143(15) 0.0036(14) 0.0095(16)
C4 0.0242(17) 0.0297(19) 0.0184(16) 0.0057(14) 0.0046(13) 0.0055(15)
C5 0.0179(15) 0.0217(16) 0.0171(15) 0.0062(13) 0.0075(12) 0.0056(13)
C6 0.0185(15) 0.0228(17) 0.0174(15) 0.0053(13) 0.0072(12) 0.0062(13)
C7 0.037(2) 0.0225(18) 0.0193(17) 0.0024(14) 0.0067(15) 0.0048(15)
C8 0.046(2) 0.0196(18) 0.034(2) 0.0055(16) 0.0100(18) 0.0071(17)
C9 0.034(2) 0.0220(18) 0.035(2) 0.0132(16) 0.0028(16) 0.0073(15)
C10 0.0305(19) 0.0245(18) 0.0233(17) 0.0107(14) -0.0023(14) 0.0040(15)
C11 0.0277(18) 0.0233(17) 0.0203(17) 0.0030(14) 0.0016(14) 0.0017(14)
C12 0.0265(18) 0.0223(17) 0.0183(16) -0.0006(13) 0.0032(13) 0.0033(14)
C13 0.0226(17) 0.0260(18) 0.0153(15) 0.0042(13) -0.0002(13) 0.0028(14)
C14 0.0188(16) 0.0274(18) 0.0193(16) 0.0022(14) 0.0011(13) 0.0029(14)
C15 0.0236(17) 0.0233(17) 0.0216(17) 0.0024(14) 0.0036(14) -0.0034(14)
C16 0.056(3) 0.0197(18) 0.036(2) 0.0054(16) 0.0048(19) 0.0038(18)
C17 0.039(2) 0.034(2) 0.0244(18) -0.0018(16) 0.0116(16) 0.0111(18)
C18 0.037(2) 0.036(2) 0.0191(17) 0.0103(15) 0.0017(15) 0.0074(17)
C19 0.0282(19) 0.038(2) 0.031(2) 0.0074(17) 0.0071(16) 0.0150(17)
C20 0.037(2) 0.044(2) 0.028(2) 0.0108(18) 0.0121(17) -0.0008(18)
C21 0.038(2) 0.0269(19) 0.0255(19) 0.0033(15) 0.0021(16) 0.0087(16)
C22 0.044(2) 0.026(2) 0.030(2) 0.0003(16) 0.0034(17) 0.0071(17)
C23 0.042(2) 0.0225(18) 0.032(2) 0.0002(16) 0.0097(17) 0.0060(17)
C24 0.0295(19) 0.0261(18) 0.0296(19) 0.0125(15) 0.0100(15) 0.0089(15)
C25 0.0233(17) 0.0228(17) 0.0246(17) 0.0079(14) 0.0131(14) 0.0089(14)
C26 0.0199(16) 0.0259(17) 0.0252(17) 0.0109(14) 0.0113(13) 0.0115(14)
C27 0.0320(19) 0.0292(19) 0.0258(18) 0.0128(15) 0.0128(15) 0.0153(16)
C28 0.0276(19) 0.040(2) 0.0236(18) 0.0152(16) 0.0064(14) 0.0128(16)
C29 0.032(2) 0.0295(19) 0.0239(18) 0.0052(15) -0.0012(15) 0.0048(16)
C30 0.0297(19) 0.0231(18) 0.0258(18) 0.0069(14) 0.0000(15) 0.0041(15)
C31 0.0257(17) 0.0209(17) 0.0260(18) 0.0057(14) 0.0069(14) 0.0144(14)
C32 0.0190(16) 0.0280(18) 0.0267(18) 0.0100(15) 0.0045(13) 0.0109(14)
C33 0.0261(18) 0.0262(18) 0.0221(17) 0.0092(14) 0.0037(14) 0.0113(15)
C34 0.0254(17) 0.0234(17) 0.0255(17) 0.0111(14) 0.0042(14) 0.0136(14)
C35 0.0253(17) 0.0200(16) 0.0243(17) 0.0060(14) 0.0033(14) 0.0117(14)
C36 0.043(2) 0.035(2) 0.032(2) 0.0094(17) 0.0200(18) 0.0197(18)
C37 0.0214(18) 0.043(2) 0.042(2) 0.0132(19) 0.0048(16) 0.0035(17)
C38 0.045(2) 0.041(2) 0.0202(18) 0.0076(16) -0.0017(16) 0.0106(19)
C39 0.034(2) 0.035(2) 0.038(2) 0.0225(18) 0.0143(17) 0.0131(17)
C40 0.041(2) 0.0191(18) 0.033(2) 0.0023(15) -0.0018(17) 0.0081(16)
Ir1 0.02087(7) 0.01564(7) 0.01434(7) 0.00366(5) 0.00367(5) 0.00418(5)
Ir2 0.01682(7) 0.01649(7) 0.01627(7) 0.00448(5) 0.00394(5) 0.00587(5)
N1 0.0228(14) 0.0213(14) 0.0179(13) 0.0074(11) 0.0053(11) 0.0061(11)
N2 0.0212(14) 0.0181(14) 0.0191(14) 0.0062(11) 0.0035(11) 0.0053(11)
N3 0.0243(15) 0.0180(14) 0.0258(15) 0.0046(12) 0.0064(12) 0.0052(12)
N4 0.0182(13) 0.0210(14) 0.0222(14) 0.0089(11) 0.0045(11) 0.0062(11)
O1 0.0251(13) 0.0336(14) 0.0248(13) 0.0058(11) 0.0062(10) 0.0084(11)
O2 0.076(2) 0.0308(15) 0.0185(13) 0.0027(11) -0.0081(14) 0.0039(15)
O3 0.087(3) 0.0233(14) 0.0221(14) 0.0007(11) -0.0074(15) 0.0028(16)
O4 0.0252(13) 0.0306(14) 0.0351(14) 0.0166(11) 0.0154(11) 0.0136(11)
O5 0.060(2) 0.0256(14) 0.0330(15) 0.0071(12) -0.0004(14) 0.0138(14)
O6 0.089(3) 0.0304(15) 0.0280(15) 0.0154(13) 0.0082(15) 0.0212(16)
O7 0.067(2) 0.063(2) 0.0432(19) 0.0235(17) 0.0149(17) -0.0060(19)
O8 0.087(3) 0.068(3) 0.061(2) 0.016(2) 0.004(2) 0.039(2)
O9 0.0411(18) 0.058(2) 0.0491(19) 0.0005(16) 0.0133(15) -0.0105(16)
O10 0.070(2) 0.0294(16) 0.052(2) 0.0012(14) 0.0122(17) 0.0043(16)
O11 0.0473(19) 0.0452(19) 0.054(2) 0.0200(16) 0.0102(15) -0.0019(15)
O12 0.077(2) 0.0347(16) 0.0461(18) 0.0158(14) 0.0271(17) 0.0250(16)
O13 0.069(2) 0.0434(19) 0.0431(19) -0.0039(15) 0.0211(17) 0.0120(17)
O14 0.0390(19) 0.081(3) 0.060(2) 0.014(2) -0.0039(17) 0.0145(19)
O15 0.045(2) 0.066(2) 0.078(3) 0.028(2) -0.0069(18) 0.0168(18)
O16 0.069(2) 0.062(2) 0.0280(16) 0.0006(15) 0.0204(16) -0.0098(18)
O17 0.0400(16) 0.0418(17) 0.0371(16) 0.0067(13) 0.0175(13) 0.0000(13)
O18 0.055(2) 0.0331(16) 0.071(2) 0.0165(16) 0.0326(18) 0.0140(15)
O19 0.073(3) 0.120(4) 0.073(3) 0.029(3) 0.014(2) 0.054(3)
O20 0.120(4) 0.068(3) 0.075(3) 0.000(2) 0.065(3) -0.015(3)
O21 0.061(2) 0.075(3) 0.045(2) -0.0205(19) 0.0193(18) -0.016(2)
O22 0.0441(18) 0.058(2) 0.0322(16) 0.0025(15) 0.0075(13) 0.0065(16)
O16S 0.0504(18) 0.0252(14) 0.0299(15) 0.0049(11) 0.0114(13) 0.0050(13)
O17S 0.0448(17) 0.0269(14) 0.0326(15) 0.0079(12) 0.0079(13) 0.0017(13)
O18S 0.101(4) 0.069(3) 0.084(3) 0.032(2) 0.035(3) 0.062(3)
S1 0.0380(5) 0.0307(5) 0.0255(5) 0.0106(4) 0.0058(4) -0.0019(4)
S2 0.0312(5) 0.0259(5) 0.0316(5) 0.0059(4) 0.0064(4) 0.0078(4)
S3 0.0245(4) 0.0327(5) 0.0202(4) 0.0033(4) 0.0049(3) 0.0053(4)
S4 0.0372(6) 0.0548(7) 0.0354(6) 0.0010(5) 0.0110(5) 0.0091(5)

loop_
_atom_type_symbol
_atom_type_description
_atom_type_scat_dispersion_real
_atom_type_scat_dispersion_imag
_atom_type_scat_source
C C 0.0033 0.0016 'International Tables Vol C Tables 4.2.6.8 and 6.1.1.4'
H H 0.0000 0.0000 'International Tables Vol C Tables 4.2.6.8 and 6.1.1.4'
N N 0.0061 0.0033 'International Tables Vol C Tables 4.2.6.8 and 6.1.1.4'
O O 0.0106 0.0060 'International Tables Vol C Tables 4.2.6.8 and 6.1.1.4'
S S 0.1246 0.1234 'International Tables Vol C Tables 4.2.6.8 and 6.1.1.4'
Ir Ir -1.4442 7.9887 'International Tables Vol C Tables 4.2.6.8 and 6.1.1.4'

loop_
_geom_angle_atom_site_label_1
_geom_angle_atom_site_label_2
_geom_angle_atom_site_label_3
_geom_angle
N1 C1 C2 122.2(3)
N1 C1 H1 118.9
C2 C1 H1 118.9
C3 C2 C1 118.4(3)
C3 C2 H2 120.8
C1 C2 H2 120.8
C2 C3 C4 120.52(19)
C2 C3 H3 119.7
C4 C3 H3 119.7
O2 C4 C3 115.05(17)
O2 C4 C5 125.4(3)
C3 C4 C5 119.59(17)
N1 C5 C4 117.7(3)
N1 C5 C6 113.4(3)
C4 C5 C6 129.0(3)
N2 C6 C7 117.1(3)
N2 C6 C5 113.0(3)
C7 C6 C5 129.9(3)
O3 C7 C8 118.1(3)
O3 C7 C6 121.2(3)
C8 C7 C6 120.7(3)
C9 C8 C7 120.3(4)
C9 C8 H8 119.9
C7 C8 H8 119.9
C8 C9 C10 117.9(4)
C8 C9 H9 121.1
C10 C9 H9 121.1
N2 C10 C9 122.7(3)
N2 C10 H10 118.7
C9 C10 H10 118.7
C12 C11 C15 107.1(3)
C12 C11 C16 125.4(3)
C15 C11 C16 127.0(3)
C12 C11 Ir1 72.0(2)
C15 C11 Ir1 69.16(19)
C16 C11 Ir1 129.9(3)
C13 C12 C11 108.9(3)
C13 C12 C17 125.7(3)
C11 C12 C17 125.3(3)
C13 C12 Ir1 70.12(18)
C11 C12 Ir1 70.02(19)
C17 C12 Ir1 126.1(3)
C12 C13 C14 107.6(3)
C12 C13 C18 124.4(3)
C14 C13 C18 127.6(3)
C12 C13 Ir1 71.92(19)
C14 C13 Ir1 69.16(19)
C18 C13 Ir1 130.3(2)
C15 C14 C13 107.9(3)
C15 C14 C19 126.1(3)
C13 C14 C19 126.0(3)
C15 C14 Ir1 70.6(2)
C13 C14 Ir1 71.91(19)
C19 C14 Ir1 125.8(2)
C14 C15 C11 108.5(3)
C14 C15 C20 126.1(4)
C11 C15 C20 125.2(4)
C14 C15 Ir1 70.68(19)
C11 C15 Ir1 71.9(2)
C20 C15 Ir1 126.7(3)
C11 C16 H16A 109.5
C11 C16 H16B 109.5
H16A C16 H16B 109.5
C11 C16 H16C 109.5
H16A C16 H16C 109.5
H16B C16 H16C 109.5
C12 C17 H17A 109.5
C12 C17 H17B 109.5
H17A C17 H17B 109.5
C12 C17 H17C 109.5
H17A C17 H17C 109.5
H17B C17 H17C 109.5
C13 C18 H18A 109.5
C13 C18 H18B 109.5
H18A C18 H18B 109.5
C13 C18 H18C 109.5
H18A C18 H18C 109.5
H18B C18 H18C 109.5
C14 C19 H19A 109.5
C14 C19 H19B 109.5
H19A C19 H19B 109.5
C14 C19 H19C 109.5
H19A C19 H19C 109.5
H19B C19 H19C 109.5
C15 C20 H20A 109.5
C15 C20 H20B 109.5
H20A C20 H20B 109.5
C15 C20 H20C 109.5
H20A C20 H20C 109.5
H20B C20 H20C 109.5
N3 C21 C22 122.5(4)
N3 C21 H21 118.7
C22 C21 H21 118.7
C23 C22 C21 118.1(4)
C23 C22 H22 120.9
C21 C22 H22 120.9
C22 C23 C24 120.5(4)
C22 C23 H23 119.8
C24 C23 H23 119.8
O5 C24 C23 119.2(3)
O5 C24 C25 120.2(3)
C23 C24 C25 120.6(3)
N3 C25 C24 117.0(3)
N3 C25 C26 113.1(3)
C24 C25 C26 129.9(3)
N4 C26 C27 118.4(3)
N4 C26 C25 113.0(3)
C27 C26 C25 128.5(3)
O6 C27 C28 114.8(3)
O6 C27 C26 125.6(3)
C28 C27 C26 119.6(3)
C29 C28 C27 120.3(3)
C29 C28 H28 119.9
C27 C28 H28 119.9
C28 C29 C30 118.3(3)
C28 C29 H29 120.8
C30 C29 H29 120.8
N4 C30 C29 122.4(3)
N4 C30 H30 118.8
C29 C30 H30 118.8
C32 C31 C35 108.2(3)
C32 C31 C36 125.8(3)
C35 C31 C36 125.8(3)
C32 C31 Ir2 70.15(19)
C35 C31 Ir2 71.27(19)
C36 C31 Ir2 127.7(3)
C31 C32 C33 107.6(3)
C31 C32 C37 125.8(3)
C33 C32 C37 126.5(3)
C31 C32 Ir2 70.92(19)
C33 C32 Ir2 71.27(19)
C37 C32 Ir2 125.6(3)
C34 C33 C32 107.6(3)
C34 C33 C38 125.0(3)
C32 C33 C38 127.0(3)
C34 C33 Ir2 72.17(19)
C32 C33 Ir2 69.34(19)
C38 C33 Ir2 130.1(3)
C33 C34 C35 108.9(3)
C33 C34 C39 125.6(3)
C35 C34 C39 125.5(3)
C33 C34 Ir2 69.77(19)
C35 C34 Ir2 69.86(19)
C39 C34 Ir2 125.8(2)
C34 C35 C31 107.6(3)
C34 C35 C40 125.4(3)
C31 C35 C40 126.5(3)
C34 C35 Ir2 71.96(19)
C31 C35 Ir2 69.81(18)
C40 C35 Ir2 129.4(2)
C31 C36 H36A 109.5
C31 C36 H36B 109.5
H36A C36 H36B 109.5
C31 C36 H36C 109.5
H36A C36 H36C 109.5
H36B C36 H36C 109.5
C32 C37 H37A 109.5
C32 C37 H37B 109.5
H37A C37 H37B 109.5
C32 C37 H37C 109.5
H37A C37 H37C 109.5
H37B C37 H37C 109.5
C33 C38 H38A 109.5
C33 C38 H38B 109.5
H38A C38 H38B 109.5
C33 C38 H38C 109.5
H38A C38 H38C 109.5
H38B C38 H38C 109.5
C34 C39 H39A 109.5
C34 C39 H39B 109.5
H39A C39 H39B 109.5
C34 C39 H39C 109.5
H39A C39 H39C 109.5
H39B C39 H39C 109.5
C35 C40 H40A 109.5
C35 C40 H40B 109.5
H40A C40 H40B 109.5
C35 C40 H40C 109.5
H40A C40 H40C 109.5
H40B C40 H40C 109.5
N2 Ir1 N1 75.95(11)
N2 Ir1 C15 125.22(13)
N1 Ir1 C15 100.22(12)
N2 Ir1 C14 99.20(12)
N1 Ir1 C14 125.26(12)
C15 Ir1 C14 38.76(14)
N2 Ir1 O1 82.83(11)
N1 Ir1 O1 80.83(10)
C15 Ir1 O1 151.58(12)
C14 Ir1 O1 153.69(12)
N2 Ir1 C11 163.49(13)
N1 Ir1 C11 108.34(12)
C15 Ir1 C11 38.96(14)
C14 Ir1 C11 65.06(14)
O1 Ir1 C11 113.44(12)
N2 Ir1 C13 107.03(12)
N1 Ir1 C13 163.78(12)
C15 Ir1 C13 64.74(13)
C14 Ir1 C13 38.92(13)
O1 Ir1 C13 115.24(12)
C11 Ir1 C13 64.39(13)
N2 Ir1 C12 141.22(12)
N1 Ir1 C12 142.68(12)
C15 Ir1 C12 64.12(13)
C14 Ir1 C12 64.27(13)
O1 Ir1 C12 97.79(12)
C11 Ir1 C12 38.02(13)
C13 Ir1 C12 37.96(13)
N3 Ir2 N4 76.08(11)
N3 Ir2 C32 100.45(13)
N4 Ir2 C32 125.27(12)
N3 Ir2 C31 126.84(13)
N4 Ir2 C31 100.05(12)
C32 Ir2 C31 38.93(13)
N3 Ir2 O4 81.21(11)
N4 Ir2 O4 82.39(10)
C32 Ir2 O4 152.09(12)
C31 Ir2 O4 151.76(12)
N3 Ir2 C33 107.55(13)
N4 Ir2 C33 164.19(12)
C32 Ir2 C33 39.39(13)
C31 Ir2 C33 65.19(13)
O4 Ir2 C33 113.25(12)
N3 Ir2 C35 165.08(13)
N4 Ir2 C35 107.95(12)
C32 Ir2 C35 65.28(13)
C31 Ir2 C35 38.92(13)
O4 Ir2 C35 113.36(12)
C33 Ir2 C35 64.70(13)
N3 Ir2 C34 141.30(12)
N4 Ir2 C34 142.28(12)
C32 Ir2 C34 64.65(13)
C31 Ir2 C34 64.32(13)
O4 Ir2 C34 96.55(11)
C33 Ir2 C34 38.07(13)
C35 Ir2 C34 38.19(13)
C1 N1 C5 121.6(3)
C1 N1 Ir1 120.1(2)
C5 N1 Ir1 118.3(2)
C10 N2 C6 121.3(3)
C10 N2 Ir1 119.2(2)
C6 N2 Ir1 119.4(2)
C21 N3 C25 121.3(3)
C21 N3 Ir2 119.7(3)
C25 N3 Ir2 119.0(2)
C30 N4 C26 120.9(3)
C30 N4 Ir2 120.3(2)
C26 N4 Ir2 118.6(2)
Ir1 O1 H1O 107(9)
Ir1 O1 H1P 122(9)
H1O O1 H1P 104(3)
C4 O2 H2O 118(2)
C7 O3 H3O 117(2)
Ir2 O4 H4O 108(9)
Ir2 O4 H4P 99(9)
H4O O4 H4P 105(3)
C24 O5 H5O 117(2)
C27 O6 H6O 117(2)
S1 O10 H100 113(2)
S2 O14 H140 110(2)
S3 O18 H180 113(2)
S4 O22 H220 122(2)
H161 O16S H162 104(2)
H171 O17S H172 104(3)
H181 O18S H182 104(3)
O9 S1 O8 112.6(3)
O9 S1 O7 112.9(2)
O8 S1 O7 109.9(3)
O9 S1 O10 108.6(2)
O8 S1 O10 107.6(2)
O7 S1 O10 104.8(2)
O12 S2 O11 113.1(2)
O12 S2 O13 112.7(2)
O11 S2 O13 113.7(2)
O12 S2 O14 107.2(2)
O11 S2 O14 101.8(2)
O13 S2 O14 107.3(2)
O16 S3 O15 110.9(3)
O16 S3 O17 111.41(19)
O15 S3 O17 112.4(2)
O16 S3 O18 105.9(2)
O15 S3 O18 108.2(2)
O17 S3 O18 107.78(19)
O19 S4 O20 116.5(3)
O19 S4 O22 110.4(3)
O20 S4 O22 111.5(3)
O19 S4 O21 108.9(3)
O20 S4 O21 103.4(2)
O22 S4 O21 105.4(2)

loop_
_geom_bond_atom_site_label_1
_geom_bond_atom_site_label_2
_geom_bond_distance
C1 N1 1.337(4)
C1 C2 1.378(5)
C1 H1 0.9500
C2 C3 1.368(5)
C2 H2 0.9500
C3 C4 1.3961
C3 H3 0.9500
C4 O2 1.342(4)
C4 C5 1.415(4)
C5 N1 1.371(4)
C5 C6 1.487(5)
C6 N2 1.366(4)
C6 C7 1.401(5)
C7 O3 1.351(4)
C7 C8 1.385(6)
C8 C9 1.366(6)
C8 H8 0.9500
C9 C10 1.366(5)
C9 H9 0.9500
C10 N2 1.343(4)
C10 H10 0.9500
C11 C12 1.429(5)
C11 C15 1.442(5)
C11 C16 1.498(5)
C11 Ir1 2.180(3)
C12 C13 1.427(5)
C12 C17 1.489(5)
C12 Ir1 2.206(3)
C13 C14 1.442(5)
C13 C18 1.504(5)
C13 Ir1 2.182(3)
C14 C15 1.423(5)
C14 C19 1.504(5)
C14 Ir1 2.146(3)
C15 C20 1.498(5)
C15 Ir1 2.144(3)
C16 H16A 0.9800
C16 H16B 0.9800
C16 H16C 0.9800
C17 H17A 0.9800
C17 H17B 0.9800
C17 H17C 0.9800
C18 H18A 0.9800
C18 H18B 0.9800
C18 H18C 0.9800
C19 H19A 0.9800
C19 H19B 0.9800
C19 H19C 0.9800
C20 H20A 0.9800
C20 H20B 0.9800
C20 H20C 0.9800
C21 N3 1.351(5)
C21 C22 1.371(5)
C21 H21 0.9500
C22 C23 1.358(6)
C22 H22 0.9500
C23 C24 1.388(5)
C23 H23 0.9500
C24 O5 1.349(5)
C24 C25 1.414(5)
C25 N3 1.362(5)
C25 C26 1.494(5)
C26 N4 1.371(4)
C26 C27 1.410(5)
C27 O6 1.343(5)
C27 C28 1.391(5)
C28 C29 1.377(5)
C28 H28 0.9500
C29 C30 1.378(5)
C29 H29 0.9500
C30 N4 1.340(5)
C30 H30 0.9500
C31 C32 1.432(5)
C31 C35 1.441(5)
C31 C36 1.492(5)
C31 Ir2 2.153(3)
C32 C33 1.453(5)
C32 C37 1.493(5)
C32 Ir2 2.143(3)
C33 C34 1.425(5)
C33 C38 1.502(5)
C33 Ir2 2.169(3)
C34 C35 1.431(5)
C34 C39 1.490(5)
C34 Ir2 2.200(3)
C35 C40 1.502(5)
C35 Ir2 2.173(3)
C36 H36A 0.9800
C36 H36B 0.9800
C36 H36C 0.9800
C37 H37A 0.9800
C37 H37B 0.9800
C37 H37C 0.9800
C38 H38A 0.9800
C38 H38B 0.9800
C38 H38C 0.9800
C39 H39A 0.9800
C39 H39B 0.9800
C39 H39C 0.9800
C40 H40A 0.9800
C40 H40B 0.9800
C40 H40C 0.9800
Ir1 N2 2.073(3)
Ir1 N1 2.093(3)
Ir1 O1 2.165(3)
Ir2 N3 2.081(3)
Ir2 N4 2.084(3)
Ir2 O4 2.165(3)
O1 H1O 0.820(10)
O1 H1P 0.821(10)
O2 H2O 0.822(10)
O3 H3O 0.822(10)
O4 H4O 0.819(10)
O4 H4P 0.819(10)
O5 H5O 0.828(10)
O6 H6O 0.824(10)
O7 S1 1.448(3)
O8 S1 1.437(4)
O9 S1 1.431(3)
O10 S1 1.548(3)
O10 H100 0.823(10)
O11 S2 1.443(3)
O12 S2 1.435(3)
O13 S2 1.443(3)
O14 S2 1.555(4)
O14 H140 0.823(10)
O15 S3 1.449(3)
O16 S3 1.427(3)
O17 S3 1.455(3)
O18 S3 1.546(3)
O18 H180 0.822(10)
O19 S4 1.378(5)
O20 S4 1.432(4)
O21 S4 1.559(3)
O22 S4 1.450(3)
O22 H220 0.833(10)
O16S H161 0.824(10)
O16S H162 0.825(10)
O17S H171 0.825(10)
O17S H172 0.825(10)
O18S H181 0.820(10)
O18S H182 0.820(10)

loop_
_geom_torsion_atom_site_label_1
_geom_torsion_atom_site_label_2
_geom_torsion_atom_site_label_3
_geom_torsion_atom_site_label_4
_geom_torsion
N1 C1 C2 C3 0.6(6)
C1 C2 C3 C4 0.7(4)
C2 C3 C4 O2 179.4(4)
C2 C3 C4 C5 -0.9(2)
O2 C4 C5 N1 179.5(3)
C3 C4 C5 N1 -0.2(3)
O2 C4 C5 C6 0.5(5)
C3 C4 C5 C6 -179.2(2)
N1 C5 C6 N2 0.8(4)
C4 C5 C6 N2 179.9(3)
N1 C5 C6 C7 -176.9(3)
C4 C5 C6 C7 2.1(6)
N2 C6 C7 O3 178.3(4)
C5 C6 C7 O3 -4.0(6)
N2 C6 C7 C8 -3.0(5)
C5 C6 C7 C8 174.7(4)
O3 C7 C8 C9 -177.9(4)
C6 C7 C8 C9 3.3(6)
C7 C8 C9 C10 -0.7(6)
C8 C9 C10 N2 -2.2(6)
C15 C11 C12 C13 -1.0(4)
C16 C11 C12 C13 -173.9(3)
Ir1 C11 C12 C13 59.5(2)
C15 C11 C12 C17 178.7(3)
C16 C11 C12 C17 5.8(6)
Ir1 C11 C12 C17 -120.8(4)
C15 C11 C12 Ir1 -60.6(2)
C16 C11 C12 Ir1 126.6(4)
C11 C12 C13 C14 0.8(4)
C17 C12 C13 C14 -178.9(3)
Ir1 C12 C13 C14 60.3(2)
C11 C12 C13 C18 173.6(3)
C17 C12 C13 C18 -6.1(6)
Ir1 C12 C13 C18 -127.0(3)
C11 C12 C13 Ir1 -59.5(2)
C17 C12 C13 Ir1 120.8(4)
C12 C13 C14 C15 -0.3(4)
C18 C13 C14 C15 -172.7(3)
Ir1 C13 C14 C15 61.8(2)
C12 C13 C14 C19 176.4(3)
C18 C13 C14 C19 4.0(6)
Ir1 C13 C14 C19 -121.5(4)
C12 C13 C14 Ir1 -62.0(2)
C18 C13 C14 Ir1 125.5(4)
C13 C14 C15 C11 -0.3(4)
C19 C14 C15 C11 -177.0(3)
Ir1 C14 C15 C11 62.3(2)
C13 C14 C15 C20 175.5(3)
C19 C14 C15 C20 -1.2(6)
Ir1 C14 C15 C20 -121.9(4)
C13 C14 C15 Ir1 -62.6(2)
C19 C14 C15 Ir1 120.7(3)
C12 C11 C15 C14 0.8(4)
C16 C11 C15 C14 173.6(3)
Ir1 C11 C15 C14 -61.5(2)
C12 C11 C15 C20 -175.1(3)
C16 C11 C15 C20 -2.3(6)
Ir1 C11 C15 C20 122.6(4)
C12 C11 C15 Ir1 62.4(2)
C16 C11 C15 Ir1 -124.9(4)
N3 C21 C22 C23 -2.1(6)
C21 C22 C23 C24 0.6(6)
C22 C23 C24 O5 -176.1(4)
C22 C23 C24 C25 2.1(6)
O5 C24 C25 N3 174.9(3)
C23 C24 C25 N3 -3.3(5)
O5 C24 C25 C26 -6.3(6)
C23 C24 C25 C26 175.5(4)
N3 C25 C26 N4 -5.6(4)
C24 C25 C26 N4 175.6(3)
N3 C25 C26 C27 170.8(3)
C24 C25 C26 C27 -8.0(6)
N4 C26 C27 O6 176.9(3)
C25 C26 C27 O6 0.7(6)
N4 C26 C27 C28 -0.3(5)
C25 C26 C27 C28 -176.5(3)
O6 C27 C28 C29 -178.6(4)
C26 C27 C28 C29 -1.2(6)
C27 C28 C29 C30 1.0(6)
C28 C29 C30 N4 0.7(6)
C35 C31 C32 C33 -0.8(4)
C36 C31 C32 C33 175.0(3)
Ir2 C31 C32 C33 -62.2(2)
C35 C31 C32 C37 -177.9(3)
C36 C31 C32 C37 -2.2(6)
Ir2 C31 C32 C37 120.7(4)
C35 C31 C32 Ir2 61.4(2)
C36 C31 C32 Ir2 -122.8(4)
C31 C32 C33 C34 -0.5(4)
C37 C32 C33 C34 176.7(3)
Ir2 C32 C33 C34 -62.4(2)
C31 C32 C33 C38 -172.8(3)
C37 C32 C33 C38 4.4(6)
Ir2 C32 C33 C38 125.3(4)
C31 C32 C33 Ir2 62.0(2)
C37 C32 C33 Ir2 -120.9(4)
C32 C33 C34 C35 1.5(4)
C38 C33 C34 C35 174.0(3)
Ir2 C33 C34 C35 -59.1(2)
C32 C33 C34 C39 -179.2(3)
C38 C33 C34 C39 -6.7(6)
Ir2 C33 C34 C39 120.2(3)
C32 C33 C34 Ir2 60.6(2)
C38 C33 C34 Ir2 -126.9(4)
C33 C34 C35 C31 -2.0(4)
C39 C34 C35 C31 178.7(3)
Ir2 C34 C35 C31 -61.0(2)
C33 C34 C35 C40 -175.0(3)
C39 C34 C35 C40 5.7(5)
Ir2 C34 C35 C40 125.9(3)
C33 C34 C35 Ir2 59.0(2)
C39 C34 C35 Ir2 -120.2(3)
C32 C31 C35 C34 1.7(4)
C36 C31 C35 C34 -174.0(3)
Ir2 C31 C35 C34 62.4(2)
C32 C31 C35 C40 174.7(3)
C36 C31 C35 C40 -1.1(6)
Ir2 C31 C35 C40 -124.6(3)
C32 C31 C35 Ir2 -60.7(2)
C36 C31 C35 Ir2 123.5(4)
C14 C15 Ir1 N2 -55.5(2)
C11 C15 Ir1 N2 -173.46(18)
C20 C15 Ir1 N2 65.7(4)
C14 C15 Ir1 N1 -135.4(2)
C11 C15 Ir1 N1 106.6(2)
C20 C15 Ir1 N1 -14.3(4)
C11 C15 Ir1 C14 -118.0(3)
C20 C15 Ir1 C14 121.1(4)
C14 C15 Ir1 O1 135.0(2)
C11 C15 Ir1 O1 17.0(4)
C20 C15 Ir1 O1 -103.9(4)
C14 C15 Ir1 C11 118.0(3)
C20 C15 Ir1 C11 -120.9(4)
C14 C15 Ir1 C13 38.2(2)
C11 C15 Ir1 C13 -79.8(2)
C20 C15 Ir1 C13 159.3(4)
C14 C15 Ir1 C12 80.4(2)
C11 C15 Ir1 C12 -37.6(2)
C20 C15 Ir1 C12 -158.4(4)
C15 C14 Ir1 N2 137.0(2)
C13 C14 Ir1 N2 -105.8(2)
C19 C14 Ir1 N2 16.0(3)
C15 C14 Ir1 N1 57.8(2)
C13 C14 Ir1 N1 174.99(18)
C19 C14 Ir1 N1 -63.3(4)
C13 C14 Ir1 C15 117.2(3)
C19 C14 Ir1 C15 -121.0(4)
C15 C14 Ir1 O1 -130.6(3)
C13 C14 Ir1 O1 -13.4(4)
C19 C14 Ir1 O1 108.4(4)
C15 C14 Ir1 C11 -37.8(2)
C13 C14 Ir1 C11 79.5(2)
C19 C14 Ir1 C11 -158.8(4)
C15 C14 Ir1 C13 -117.2(3)
C19 C14 Ir1 C13 121.7(4)
C15 C14 Ir1 C12 -80.0(2)
C13 C14 Ir1 C12 37.2(2)
C19 C14 Ir1 C12 159.0(4)
C12 C11 Ir1 N2 -98.0(4)
C15 C11 Ir1 N2 19.1(5)
C16 C11 Ir1 N2 140.6(4)
C12 C11 Ir1 N1 159.4(2)
C15 C11 Ir1 N1 -83.5(2)
C16 C11 Ir1 N1 37.9(4)
C12 C11 Ir1 C15 -117.1(3)
C16 C11 Ir1 C15 121.5(4)
C12 C11 Ir1 C14 -79.5(2)
C15 C11 Ir1 C14 37.6(2)
C16 C11 Ir1 C14 159.0(4)
C12 C11 Ir1 O1 71.7(2)
C15 C11 Ir1 O1 -171.28(19)
C16 C11 Ir1 O1 -49.8(4)
C12 C11 Ir1 C13 -36.2(2)
C15 C11 Ir1 C13 80.8(2)
C16 C11 Ir1 C13 -157.7(4)
C15 C11 Ir1 C12 117.1(3)
C16 C11 Ir1 C12 -121.5(4)
C12 C13 Ir1 N2 -158.9(2)
C14 C13 Ir1 N2 83.5(2)
C18 C13 Ir1 N2 -38.7(4)
C12 C13 Ir1 N1 102.8(4)
C14 C13 Ir1 N1 -14.8(5)
C18 C13 Ir1 N1 -137.0(4)
C12 C13 Ir1 C15 79.6(2)
C14 C13 Ir1 C15 -38.0(2)
C18 C13 Ir1 C15 -160.2(4)
C12 C13 Ir1 C14 117.6(3)
C18 C13 Ir1 C14 -122.2(4)
C12 C13 Ir1 O1 -68.9(2)
C14 C13 Ir1 O1 173.50(19)
C18 C13 Ir1 O1 51.3(4)
C12 C13 Ir1 C11 36.3(2)
C14 C13 Ir1 C11 -81.3(2)
C18 C13 Ir1 C11 156.5(4)
C14 C13 Ir1 C12 -117.6(3)
C18 C13 Ir1 C12 120.2(4)
C13 C12 Ir1 N2 33.4(3)
C11 C12 Ir1 N2 153.3(2)
C17 C12 Ir1 N2 -86.9(4)
C13 C12 Ir1 N1 -153.3(2)
C11 C12 Ir1 N1 -33.4(3)
C17 C12 Ir1 N1 86.4(4)
C13 C12 Ir1 C15 -81.4(2)
C11 C12 Ir1 C15 38.5(2)
C17 C12 Ir1 C15 158.2(4)
C13 C12 Ir1 C14 -38.2(2)
C11 C12 Ir1 C14 81.7(2)
C17 C12 Ir1 C14 -158.5(4)
C13 C12 Ir1 O1 121.6(2)
C11 C12 Ir1 O1 -118.5(2)
C17 C12 Ir1 O1 1.3(3)
C13 C12 Ir1 C11 -119.9(3)
C17 C12 Ir1 C11 119.8(4)
C11 C12 Ir1 C13 119.9(3)
C17 C12 Ir1 C13 -120.3(4)
C31 C32 Ir2 N3 137.9(2)
C33 C32 Ir2 N3 -105.0(2)
C37 C32 Ir2 N3 17.0(3)
C31 C32 Ir2 N4 57.6(2)
C33 C32 Ir2 N4 174.75(18)
C37 C32 Ir2 N4 -63.3(4)
C33 C32 Ir2 C31 117.1(3)
C37 C32 Ir2 C31 -120.9(4)
C31 C32 Ir2 O4 -131.2(3)
C33 C32 Ir2 O4 -14.1(4)
C37 C32 Ir2 O4 107.9(4)
C31 C32 Ir2 C33 -117.1(3)
C37 C32 Ir2 C33 122.0(4)
C31 C32 Ir2 C35 -37.5(2)
C33 C32 Ir2 C35 79.6(2)
C37 C32 Ir2 C35 -158.4(4)
C31 C32 Ir2 C34 -79.8(2)
C33 C32 Ir2 C34 37.3(2)
C37 C32 Ir2 C34 159.2(4)
C32 C31 Ir2 N3 -55.5(3)
C35 C31 Ir2 N3 -173.75(18)
C36 C31 Ir2 N3 65.0(4)
C32 C31 Ir2 N4 -135.5(2)
C35 C31 Ir2 N4 106.2(2)
C36 C31 Ir2 N4 -15.1(4)
C35 C31 Ir2 C32 -118.3(3)
C36 C31 Ir2 C32 120.5(4)
C32 C31 Ir2 O4 131.8(3)
C35 C31 Ir2 O4 13.6(4)
C36 C31 Ir2 O4 -107.7(4)
C32 C31 Ir2 C33 38.5(2)
C35 C31 Ir2 C33 -79.8(2)
C36 C31 Ir2 C33 159.0(4)
C32 C31 Ir2 C35 118.3(3)
C36 C31 Ir2 C35 -121.2(4)
C32 C31 Ir2 C34 80.7(2)
C35 C31 Ir2 C34 -37.5(2)
C36 C31 Ir2 C34 -158.8(4)
C34 C33 Ir2 N3 -157.46(19)
C32 C33 Ir2 N3 85.1(2)
C38 C33 Ir2 N3 -36.4(4)
C34 C33 Ir2 N4 101.5(5)
C32 C33 Ir2 N4 -15.9(5)
C38 C33 Ir2 N4 -137.4(4)
C34 C33 Ir2 C32 117.4(3)
C38 C33 Ir2 C32 -121.5(4)
C34 C33 Ir2 C31 79.4(2)
C32 C33 Ir2 C31 -38.0(2)
C38 C33 Ir2 C31 -159.5(4)
C34 C33 Ir2 O4 -69.7(2)
C32 C33 Ir2 O4 172.89(19)
C38 C33 Ir2 O4 51.4(4)
C34 C33 Ir2 C35 36.3(2)
C32 C33 Ir2 C35 -81.2(2)
C38 C33 Ir2 C35 157.3(4)
C32 C33 Ir2 C34 -117.4(3)
C38 C33 Ir2 C34 121.1(4)
C34 C35 Ir2 N3 -97.5(5)
C31 C35 Ir2 N3 19.8(6)
C40 C35 Ir2 N3 141.0(4)
C34 C35 Ir2 N4 158.94(19)
C31 C35 Ir2 N4 -83.7(2)
C40 C35 Ir2 N4 37.5(4)
C34 C35 Ir2 C32 -79.8(2)
C31 C35 Ir2 C32 37.5(2)
C40 C35 Ir2 C32 158.8(4)
C34 C35 Ir2 C31 -117.3(3)
C40 C35 Ir2 C31 121.2(4)
C34 C35 Ir2 O4 69.6(2)
C31 C35 Ir2 O4 -173.06(18)
C40 C35 Ir2 O4 -51.8(4)
C34 C35 Ir2 C33 -36.1(2)
C31 C35 Ir2 C33 81.2(2)
C40 C35 Ir2 C33 -157.6(4)
C31 C35 Ir2 C34 117.3(3)
C40 C35 Ir2 C34 -121.4(4)
C33 C34 Ir2 N3 35.8(3)
C35 C34 Ir2 N3 155.9(2)
C39 C34 Ir2 N3 -84.2(4)
C33 C34 Ir2 N4 -154.1(2)
C35 C34 Ir2 N4 -34.0(3)
C39 C34 Ir2 N4 85.9(4)
C33 C34 Ir2 C32 -38.5(2)
C35 C34 Ir2 C32 81.6(2)
C39 C34 Ir2 C32 -158.5(4)
C33 C34 Ir2 C31 -81.9(2)
C35 C34 Ir2 C31 38.3(2)
C39 C34 Ir2 C31 158.1(4)
C33 C34 Ir2 O4 119.9(2)
C35 C34 Ir2 O4 -120.0(2)
C39 C34 Ir2 O4 -0.1(3)
C35 C34 Ir2 C33 120.1(3)
C39 C34 Ir2 C33 -120.0(4)
C33 C34 Ir2 C35 -120.1(3)
C39 C34 Ir2 C35 119.9(4)
C2 C1 N1 C5 -1.7(5)
C2 C1 N1 Ir1 178.1(3)
C4 C5 N1 C1 1.5(5)
C6 C5 N1 C1 -179.4(3)
C4 C5 N1 Ir1 -178.4(2)
C6 C5 N1 Ir1 0.8(4)
N2 Ir1 N1 C1 178.7(3)
C15 Ir1 N1 C1 -57.3(3)
C14 Ir1 N1 C1 -89.9(3)
O1 Ir1 N1 C1 93.9(3)
C11 Ir1 N1 C1 -17.9(3)
C13 Ir1 N1 C1 -78.5(5)
C12 Ir1 N1 C1 3.0(4)
N2 Ir1 N1 C5 -1.5(2)
C15 Ir1 N1 C5 122.5(2)
C14 Ir1 N1 C5 90.0(3)
O1 Ir1 N1 C5 -86.3(2)
C11 Ir1 N1 C5 161.9(2)
C13 Ir1 N1 C5 101.3(5)
C12 Ir1 N1 C5 -177.1(2)
C9 C10 N2 C6 2.6(6)
C9 C10 N2 Ir1 -173.3(3)
C7 C6 N2 C10 0.1(5)
C5 C6 N2 C10 -178.0(3)
C7 C6 N2 Ir1 175.9(2)
C5 C6 N2 Ir1 -2.2(4)
N1 Ir1 N2 C10 177.9(3)
C15 Ir1 N2 C10 85.2(3)
C14 Ir1 N2 C10 53.7(3)
O1 Ir1 N2 C10 -99.8(3)
C11 Ir1 N2 C10 70.6(5)
C13 Ir1 N2 C10 14.5(3)
C12 Ir1 N2 C10 -6.3(4)
N1 Ir1 N2 C6 2.0(2)
C15 Ir1 N2 C6 -90.7(3)
C14 Ir1 N2 C6 -122.2(2)
O1 Ir1 N2 C6 84.3(2)
C11 Ir1 N2 C6 -105.3(5)
C13 Ir1 N2 C6 -161.4(2)
C12 Ir1 N2 C6 177.8(2)
C22 C21 N3 C25 0.9(6)
C22 C21 N3 Ir2 178.4(3)
C24 C25 N3 C21 1.8(5)
C26 C25 N3 C21 -177.2(3)
C24 C25 N3 Ir2 -175.7(2)
C26 C25 N3 Ir2 5.3(4)
N4 Ir2 N3 C21 179.7(3)
C32 Ir2 N3 C21 55.7(3)
C31 Ir2 N3 C21 87.5(3)
O4 Ir2 N3 C21 -96.0(3)
C33 Ir2 N3 C21 15.7(3)
C35 Ir2 N3 C21 72.1(6)
C34 Ir2 N3 C21 -6.5(4)
N4 Ir2 N3 C25 -2.8(2)
C32 Ir2 N3 C25 -126.8(3)
C31 Ir2 N3 C25 -95.0(3)
O4 Ir2 N3 C25 81.5(3)
C33 Ir2 N3 C25 -166.8(2)
C35 Ir2 N3 C25 -110.4(5)
C34 Ir2 N3 C25 171.0(2)
C29 C30 N4 C26 -2.2(5)
C29 C30 N4 Ir2 172.9(3)
C27 C26 N4 C30 2.0(5)
C25 C26 N4 C30 178.7(3)
C27 C26 N4 Ir2 -173.3(2)
C25 C26 N4 Ir2 3.5(4)
N3 Ir2 N4 C30 -175.9(3)
C32 Ir2 N4 C30 -82.8(3)
C31 Ir2 N4 C30 -50.2(3)
O4 Ir2 N4 C30 101.3(3)
C33 Ir2 N4 C30 -70.5(5)
C35 Ir2 N4 C30 -10.9(3)
C34 Ir2 N4 C30 10.4(4)
N3 Ir2 N4 C26 -0.6(2)
C32 Ir2 N4 C26 92.4(3)
C31 Ir2 N4 C26 125.1(2)
O4 Ir2 N4 C26 -83.4(2)
C33 Ir2 N4 C26 104.7(5)
C35 Ir2 N4 C26 164.4(2)
C34 Ir2 N4 C26 -174.3(2)
